data_8105758
loop_
_publ_author_name
'Sun, Junshan'

_publ_section_title
;
 Crystal structure of
 (E)-1-(thiophen-2-yl)-N-(5-((triphenylstannyl)thio)-1,3,4-thiadiazol-2-yl)methanimine,
 C25H19N3S3Sn
;
_journal_issue 3
_journal_name_full 'Zeitschrift f\"ur Kristallographie - New Crystal Structures'
_journal_page_first 493
_journal_page_last 494
_journal_paper_doi 10.1515/ncrs-2018-0490
_journal_volume 234
_journal_year 2019
_chemical_formula_sum 'C25 H19 N3 O0 S3 Sn'
_chemical_formula_weight 576.30
_space_group_crystal_system monoclinic
_space_group_IT_number 14
_space_group_name_Hall '-P 2yn'
_space_group_name_H-M_alt 'P 1 21/n 1'
_atom_sites_solution_hydrogens geom
_audit_creation_method SHELXL-2015/1
_cell_angle_alpha 90
_cell_angle_beta 108.388(4)
_cell_angle_gamma 90
_cell_formula_units_Z 4
_cell_length_a 14.347(4)
_cell_length_b 9.907(3)
_cell_length_c 17.834(5)
_cell_measurement_reflns_used 4555
_cell_measurement_temperature 298(2)
_cell_measurement_theta_max 26.470
_cell_measurement_theta_min 2.382
_cell_volume 2405.4(12)
_computing_cell_refinement 'SAINT [9]'
_computing_data_collection 'SMART [9]'
_computing_data_reduction SAINT[9]
_computing_molecular_graphics 'SHELXL-2015 [10]'
_computing_structure_refinement 'SHELXL-2015 [10]'
_computing_structure_solution 'SHELXL-2015 [10]'
_diffrn_ambient_temperature 298(2)
_diffrn_measured_fraction_theta_full 0.998
_diffrn_measured_fraction_theta_max 0.998
_diffrn_measurement_device_type 'CCD area detector'
_diffrn_measurement_method 'phi and omega scans'
_diffrn_radiation_type MoK\a
_diffrn_radiation_wavelength 0.71073
_diffrn_reflns_av_R_equivalents 0.0409
_diffrn_reflns_av_unetI/netI 0.0417
_diffrn_reflns_Laue_measured_fraction_full 0.998
_diffrn_reflns_Laue_measured_fraction_max 0.998
_diffrn_reflns_limit_h_max 13
_diffrn_reflns_limit_h_min -17
_diffrn_reflns_limit_k_max 10
_diffrn_reflns_limit_k_min -11
_diffrn_reflns_limit_l_max 21
_diffrn_reflns_limit_l_min -21
_diffrn_reflns_number 12136
_diffrn_reflns_point_group_measured_fraction_full 0.998
_diffrn_reflns_point_group_measured_fraction_max 0.998
_diffrn_reflns_theta_full 25.009
_diffrn_reflns_theta_max 25.009
_diffrn_reflns_theta_min 2.196
_exptl_absorpt_coefficient_mu 1.341
_exptl_crystal_colour yellow
_exptl_crystal_density_diffrn 1.591
_exptl_crystal_description block
_exptl_crystal_F_000 1152
_exptl_crystal_size_max 0.680
_exptl_crystal_size_mid 0.520
_exptl_crystal_size_min 0.490
_refine_diff_density_max 0.461
_refine_diff_density_min -0.279
_refine_diff_density_rms 0.064
_refine_ls_extinction_coef .
_refine_ls_extinction_method none
_refine_ls_goodness_of_fit_ref 1.001
_refine_ls_hydrogen_treatment constr
_refine_ls_matrix_type full
_refine_ls_number_parameters 289
_refine_ls_number_reflns 4237
_refine_ls_number_restraints 0
_refine_ls_restrained_S_all 1.001
_refine_ls_R_factor_all 0.0490
_refine_ls_R_factor_gt 0.0287
_refine_ls_shift/su_max 0.001
_refine_ls_shift/su_mean 0.000
_refine_ls_structure_factor_coef Fsqd
_refine_ls_weighting_details 'w=1/[\s^2^(Fo^2^)+(0.0360P)^2^+0.5208P] where P=(Fo^2^+2Fc^2^)/3'
_refine_ls_weighting_scheme calc
_refine_ls_wR_factor_gt 0.0660
_refine_ls_wR_factor_ref 0.0777
_reflns_Friedel_coverage 0.000
_reflns_Friedel_fraction_full .
_reflns_Friedel_fraction_max .
_reflns_number_gt 3180
_reflns_number_total 4237
_reflns_threshold_expression 'I > 2\s(I)'
_cod_data_source_file suppl_ncrs-2018-0490_suppl.cif
_cod_data_source_block 051103c
_cod_original_cell_volume 2405.6(11)
_cod_original_sg_symbol_H-M 'P 21/n'
_cod_database_code 8105758
_shelx_shelxl_version_number 2015/1
_shelx_space_group_comment
;
The symmetry employed for this shelxl refinement is uniquely defined
by the following loop, which should always be used as a source of
symmetry information in preference to the above space-group names.
They are only intended as comments.
;
_shelx_estimated_absorpt_t_min 0.462
_shelx_estimated_absorpt_t_max 0.559

loop_
_space_group_symop_operation_xyz
'x, y, z'
'-x+1/2, y+1/2, -z+1/2'
'-x, -y, -z'
'x-1/2, -y-1/2, z-1/2'

loop_
_atom_site_label
_atom_site_type_symbol
_atom_site_fract_x
_atom_site_fract_y
_atom_site_fract_z
_atom_site_U_iso_or_equiv
_atom_site_adp_type
_atom_site_occupancy
_atom_site_site_symmetry_order
_atom_site_calc_flag
_atom_site_refinement_flags_posn
_atom_site_refinement_flags_adp
_atom_site_refinement_flags_occupancy
_atom_site_disorder_assembly
_atom_site_disorder_group
Sn1 Sn 1.19065(2) 1.43448(2) 0.49628(2) 0.04420(10) Uani 1 1 d . . . . .
S1 S 1.54083(7) 1.34028(10) 0.57363(6) 0.0570(3) Uani 1 1 d . . . . .
S2 S 1.32957(7) 1.32324(11) 0.46818(6) 0.0623(3) Uani 1 1 d . . . . .
S3 S 1.84360(8) 1.52684(12) 0.84447(7) 0.0698(3) Uani 1 1 d . . . . .
N1 N 1.4027(2) 1.4777(3) 0.5971(2) 0.0541(8) Uani 1 1 d . . . . .
N2 N 1.4853(2) 1.5142(3) 0.65729(19) 0.0561(8) Uani 1 1 d . . . . .
N3 N 1.6518(2) 1.4678(3) 0.71334(19) 0.0568(8) Uani 1 1 d . . . . .
C1 C 1.4191(3) 1.3891(4) 0.5488(2) 0.0505(9) Uani 1 1 d . . . . .
C2 C 1.5627(3) 1.4492(4) 0.6549(2) 0.0520(9) Uani 1 1 d . . . . .
C3 C 1.7213(3) 1.3843(4) 0.7196(2) 0.0593(10) Uani 1 1 d . . . . .
H3 H 1.710315 1.313070 0.683939 0.071 Uiso 1 1 calc R U . . .
C4 C 1.8151(3) 1.3945(4) 0.7786(2) 0.0517(9) Uani 1 1 d . . . . .
C5 C 1.8925(3) 1.3085(4) 0.7921(2) 0.0586(10) Uani 1 1 d . . . . .
H5 H 1.891152 1.230356 0.762946 0.070 Uiso 1 1 calc R U . . .
C6 C 1.9736(3) 1.3492(5) 0.8537(2) 0.0643(11) Uani 1 1 d . . . . .
H6 H 2.032314 1.301361 0.870450 0.077 Uiso 1 1 calc R U . . .
C7 C 1.9582(3) 1.4649(5) 0.8866(2) 0.0678(12) Uani 1 1 d . . . . .
H7 H 2.005502 1.506906 0.928100 0.081 Uiso 1 1 calc R U . . .
C8 C 1.1875(2) 1.6483(4) 0.47801(19) 0.0435(8) Uani 1 1 d . . . . .
C9 C 1.2547(3) 1.7355(4) 0.5253(2) 0.0569(10) Uani 1 1 d . . . . .
H9 H 1.306351 1.701585 0.566858 0.068 Uiso 1 1 calc R U . . .
C10 C 1.2472(3) 1.8721(4) 0.5124(3) 0.0692(12) Uani 1 1 d . . . . .
H10 H 1.293617 1.929531 0.545208 0.083 Uiso 1 1 calc R U . . .
C11 C 1.1720(3) 1.9245(4) 0.4516(3) 0.0650(11) Uani 1 1 d . . . . .
H11 H 1.167569 2.017125 0.442771 0.078 Uiso 1 1 calc R U . . .
C12 C 1.1036(3) 1.8401(4) 0.4043(3) 0.0668(11) Uani 1 1 d . . . . .
H12 H 1.051776 1.875278 0.363343 0.080 Uiso 1 1 calc R U . . .
C13 C 1.1108(3) 1.7017(4) 0.4169(2) 0.0582(10) Uani 1 1 d . . . . .
H13 H 1.063994 1.644566 0.384114 0.070 Uiso 1 1 calc R U . . .
C14 C 1.0765(2) 1.3368(3) 0.40645(19) 0.0422(8) Uani 1 1 d . . . . .
C15 C 1.0647(3) 1.3528(4) 0.3265(2) 0.0579(10) Uani 1 1 d . . . . .
H15 H 1.106954 1.409494 0.310977 0.069 Uiso 1 1 calc R U . . .
C16 C 0.9913(3) 1.2858(4) 0.2699(2) 0.0651(11) Uani 1 1 d . . . . .
H16 H 0.984038 1.298456 0.216690 0.078 Uiso 1 1 calc R U . . .
C17 C 0.9292(3) 1.2008(4) 0.2915(2) 0.0613(11) Uani 1 1 d . . . . .
H17 H 0.880363 1.154679 0.253119 0.074 Uiso 1 1 calc R U . . .
C18 C 0.9392(3) 1.1842(4) 0.3694(2) 0.0614(10) Uani 1 1 d . . . . .
H18 H 0.896713 1.127050 0.384355 0.074 Uiso 1 1 calc R U . . .
C19 C 1.0121(3) 1.2518(4) 0.4262(2) 0.0517(9) Uani 1 1 d . . . . .
H19 H 1.017900 1.239642 0.479214 0.062 Uiso 1 1 calc R U . . .
C20 C 1.1837(2) 1.3584(4) 0.60551(19) 0.0423(8) Uani 1 1 d . . . . .
C21 C 1.1569(3) 1.4369(4) 0.6591(2) 0.0552(10) Uani 1 1 d . . . . .
H21 H 1.148131 1.529217 0.650398 0.066 Uiso 1 1 calc R U . . .
C22 C 1.1429(3) 1.3806(5) 0.7255(2) 0.0715(12) Uani 1 1 d . . . . .
H22 H 1.124899 1.434927 0.761169 0.086 Uiso 1 1 calc R U . . .
C23 C 1.1553(3) 1.2456(5) 0.7387(2) 0.0755(13) Uani 1 1 d . . . . .
H23 H 1.144914 1.207512 0.783082 0.091 Uiso 1 1 calc R U . . .
C24 C 1.1829(3) 1.1659(5) 0.6870(3) 0.0759(13) Uani 1 1 d . . . . .
H24 H 1.191897 1.073723 0.696256 0.091 Uiso 1 1 calc R U . . .
C25 C 1.1973(3) 1.2225(4) 0.6212(2) 0.0610(10) Uani 1 1 d . . . . .
H25 H 1.216663 1.167667 0.586433 0.073 Uiso 1 1 calc R U . . .

loop_
_atom_site_aniso_label
_atom_site_aniso_U_11
_atom_site_aniso_U_22
_atom_site_aniso_U_33
_atom_site_aniso_U_23
_atom_site_aniso_U_13
_atom_site_aniso_U_12
Sn1 0.04509(16) 0.04238(16) 0.04380(15) -0.00234(11) 0.01211(11) -0.00529(11)
S1 0.0477(6) 0.0545(6) 0.0691(6) 0.0040(5) 0.0189(5) 0.0099(4)
S2 0.0539(6) 0.0684(7) 0.0661(7) -0.0114(5) 0.0212(5) 0.0011(5)
S3 0.0707(7) 0.0643(7) 0.0716(7) -0.0077(6) 0.0183(6) 0.0113(6)
N1 0.0441(18) 0.0482(19) 0.071(2) 0.0021(17) 0.0200(17) 0.0038(14)
N2 0.0450(19) 0.0443(18) 0.076(2) 0.0018(17) 0.0143(17) 0.0006(15)
N3 0.0471(19) 0.052(2) 0.067(2) 0.0038(16) 0.0122(16) 0.0052(15)
C1 0.040(2) 0.046(2) 0.068(3) 0.0100(19) 0.0200(18) 0.0047(16)
C2 0.050(2) 0.041(2) 0.063(2) 0.0074(18) 0.0160(19) -0.0018(17)
C3 0.054(2) 0.049(2) 0.070(3) 0.001(2) 0.013(2) -0.009(2)
C4 0.051(2) 0.044(2) 0.062(2) 0.0066(18) 0.0209(19) 0.0013(17)
C5 0.061(3) 0.045(2) 0.069(3) 0.001(2) 0.020(2) 0.0077(19)
C6 0.053(3) 0.065(3) 0.074(3) 0.012(2) 0.019(2) 0.008(2)
C7 0.061(3) 0.071(3) 0.061(3) 0.004(2) 0.004(2) -0.002(2)
C8 0.040(2) 0.046(2) 0.044(2) 0.0047(16) 0.0132(17) -0.0004(16)
C9 0.048(2) 0.052(3) 0.060(2) -0.008(2) 0.0039(19) -0.0009(18)
C10 0.059(3) 0.047(3) 0.092(3) -0.015(2) 0.010(2) -0.009(2)
C11 0.070(3) 0.043(2) 0.083(3) -0.001(2) 0.026(2) 0.004(2)
C12 0.066(3) 0.060(3) 0.067(3) 0.011(2) 0.011(2) 0.013(2)
C13 0.057(2) 0.052(2) 0.057(2) -0.001(2) 0.0049(19) -0.0073(19)
C14 0.0428(19) 0.038(2) 0.046(2) -0.0038(16) 0.0139(16) -0.0017(15)
C15 0.072(3) 0.057(3) 0.048(2) -0.0066(19) 0.025(2) -0.017(2)
C16 0.083(3) 0.067(3) 0.045(2) -0.012(2) 0.020(2) -0.006(2)
C17 0.055(2) 0.058(3) 0.063(3) -0.018(2) 0.007(2) -0.009(2)
C18 0.057(2) 0.060(3) 0.070(3) -0.008(2) 0.023(2) -0.016(2)
C19 0.053(2) 0.055(2) 0.045(2) -0.0013(18) 0.0127(18) -0.0042(18)
C20 0.0381(19) 0.044(2) 0.0393(19) -0.0014(16) 0.0049(15) -0.0050(16)
C21 0.061(2) 0.051(2) 0.053(2) 0.0008(19) 0.0171(19) 0.0045(19)
C22 0.077(3) 0.087(4) 0.054(3) 0.002(2) 0.025(2) 0.007(3)
C23 0.079(3) 0.093(4) 0.050(3) 0.017(3) 0.014(2) -0.016(3)
C24 0.093(3) 0.050(3) 0.064(3) 0.016(2) -0.004(3) -0.010(2)
C25 0.081(3) 0.045(2) 0.050(2) -0.0034(19) 0.010(2) 0.001(2)

loop_
_atom_type_symbol
_atom_type_description
_atom_type_scat_dispersion_real
_atom_type_scat_dispersion_imag
_atom_type_scat_source
C C 0.0033 0.0016 'International Tables Vol C Tables 4.2.6.8 and 6.1.1.4'
H H 0.0000 0.0000 'International Tables Vol C Tables 4.2.6.8 and 6.1.1.4'
O O 0.0106 0.0060 'International Tables Vol C Tables 4.2.6.8 and 6.1.1.4'
Sn Sn -0.6537 1.4246 'International Tables Vol C Tables 4.2.6.8 and 6.1.1.4'
N N 0.0061 0.0033 'International Tables Vol C Tables 4.2.6.8 and 6.1.1.4'
S S 0.1246 0.1234 'International Tables Vol C Tables 4.2.6.8 and 6.1.1.4'

loop_
_geom_angle_atom_site_label_1
_geom_angle_atom_site_label_2
_geom_angle_atom_site_label_3
_geom_angle
_geom_angle_site_symmetry_1
_geom_angle_site_symmetry_3
C20 Sn1 C14 106.38(13) . .
C20 Sn1 C8 119.10(13) . .
C14 Sn1 C8 111.16(13) . .
C20 Sn1 S2 107.67(10) . .
C14 Sn1 S2 97.07(9) . .
C8 Sn1 S2 113.05(9) . .
C20 Sn1 N1 80.48(10) . .
C14 Sn1 N1 154.04(11) . .
C8 Sn1 N1 85.42(11) . .
S2 Sn1 N1 57.31(7) . .
C1 S1 C2 86.69(19) . .
C1 S2 Sn1 95.65(13) . .
C7 S3 C4 90.9(2) . .
C1 N1 N2 113.8(3) . .
C1 N1 Sn1 82.5(2) . .
N2 N1 Sn1 163.1(2) . .
C2 N2 N1 112.4(3) . .
C3 N3 C2 119.5(4) . .
N1 C1 S2 124.3(3) . .
N1 C1 S1 113.4(3) . .
S2 C1 S1 122.2(2) . .
N2 C2 N3 120.4(4) . .
N2 C2 S1 113.7(3) . .
N3 C2 S1 125.9(3) . .
N3 C3 C4 123.4(4) . .
N3 C3 H3 118.3 . .
C4 C3 H3 118.3 . .
C5 C4 C3 127.9(4) . .
C5 C4 S3 110.5(3) . .
C3 C4 S3 121.5(3) . .
C4 C5 C6 113.2(4) . .
C4 C5 H5 123.4 . .
C6 C5 H5 123.4 . .
C7 C6 C5 112.6(4) . .
C7 C6 H6 123.7 . .
C5 C6 H6 123.7 . .
C6 C7 S3 112.8(3) . .
C6 C7 H7 123.6 . .
S3 C7 H7 123.6 . .
C9 C8 C13 118.3(4) . .
C9 C8 Sn1 123.6(3) . .
C13 C8 Sn1 118.1(3) . .
C8 C9 C10 121.1(4) . .
C8 C9 H9 119.5 . .
C10 C9 H9 119.5 . .
C11 C10 C9 120.6(4) . .
C11 C10 H10 119.7 . .
C9 C10 H10 119.7 . .
C12 C11 C10 119.5(4) . .
C12 C11 H11 120.3 . .
C10 C11 H11 120.3 . .
C11 C12 C13 120.3(4) . .
C11 C12 H12 119.9 . .
C13 C12 H12 119.9 . .
C8 C13 C12 120.3(4) . .
C8 C13 H13 119.9 . .
C12 C13 H13 119.9 . .
C19 C14 C15 117.2(3) . .
C19 C14 Sn1 120.3(2) . .
C15 C14 Sn1 122.4(3) . .
C16 C15 C14 120.9(4) . .
C16 C15 H15 119.5 . .
C14 C15 H15 119.5 . .
C17 C16 C15 120.5(4) . .
C17 C16 H16 119.8 . .
C15 C16 H16 119.8 . .
C18 C17 C16 119.6(4) . .
C18 C17 H17 120.2 . .
C16 C17 H17 120.2 . .
C17 C18 C19 120.2(4) . .
C17 C18 H18 119.9 . .
C19 C18 H18 119.9 . .
C14 C19 C18 121.6(3) . .
C14 C19 H19 119.2 . .
C18 C19 H19 119.2 . .
C25 C20 C21 117.6(3) . .
C25 C20 Sn1 119.3(3) . .
C21 C20 Sn1 122.8(3) . .
C20 C21 C22 121.0(4) . .
C20 C21 H21 119.5 . .
C22 C21 H21 119.5 . .
C23 C22 C21 120.0(4) . .
C23 C22 H22 120.0 . .
C21 C22 H22 120.0 . .
C22 C23 C24 120.1(4) . .
C22 C23 H23 119.9 . .
C24 C23 H23 119.9 . .
C23 C24 C25 119.7(4) . .
C23 C24 H24 120.1 . .
C25 C24 H24 120.1 . .
C24 C25 C20 121.5(4) . .
C24 C25 H25 119.2 . .
C20 C25 H25 119.2 . .

loop_
_geom_bond_atom_site_label_1
_geom_bond_atom_site_label_2
_geom_bond_distance
_geom_bond_site_symmetry_2
Sn1 C20 2.120(3) .
Sn1 C14 2.128(3) .
Sn1 C8 2.142(4) .
Sn1 S2 2.4633(11) .
Sn1 N1 3.037(3) .
S1 C1 1.730(4) .
S1 C2 1.754(4) .
S2 C1 1.726(4) .
S3 C7 1.693(4) .
S3 C4 1.722(4) .
N1 C1 1.302(5) .
N1 N2 1.373(4) .
N2 C2 1.296(5) .
N3 C3 1.273(5) .
N3 C2 1.383(5) .
C3 C4 1.426(5) .
C3 H3 0.9300 .
C4 C5 1.359(5) .
C5 C6 1.385(5) .
C5 H5 0.9300 .
C6 C7 1.336(6) .
C6 H6 0.9300 .
C7 H7 0.9300 .
C8 C9 1.370(5) .
C8 C13 1.387(5) .
C9 C10 1.370(5) .
C9 H9 0.9300 .
C10 C11 1.368(6) .
C10 H10 0.9300 .
C11 C12 1.361(6) .
C11 H11 0.9300 .
C12 C13 1.387(5) .
C12 H12 0.9300 .
C13 H13 0.9300 .
C14 C19 1.376(5) .
C14 C15 1.392(5) .
C15 C16 1.377(5) .
C15 H15 0.9300 .
C16 C17 1.367(5) .
C16 H16 0.9300 .
C17 C18 1.362(5) .
C17 H17 0.9300 .
C18 C19 1.379(5) .
C18 H18 0.9300 .
C19 H19 0.9300 .
C20 C25 1.377(5) .
C20 C21 1.377(5) .
C21 C22 1.380(5) .
C21 H21 0.9300 .
C22 C23 1.360(6) .
C22 H22 0.9300 .
C23 C24 1.364(6) .
C23 H23 0.9300 .
C24 C25 1.374(5) .
C24 H24 0.9300 .
C25 H25 0.9300 .
